data_8106512
loop_
_publ_author_name
'Gichumbi, Joel M.'
'Friedrich, Holger B.'
'Omondi, Bernard'

_publ_section_title
;
 Crystal structure of chlorido-(\h6--1-isopropyl-4-methyl
 benzene)-(1-(pyridin-2-yl)-N-(p-tolyl)methanimine-\k2
 N,N&#x2032;)ruthenium(II) hexafluorophosphate(V), C23H26ClF6N2PRu
;
_journal_issue 2
_journal_name_full 'Zeitschrift f\"ur Kristallographie - New Crystal Structures'
_journal_page_first 285
_journal_page_last 287
_journal_paper_doi 10.1515/ncrs-2016-0241
_journal_volume 232
_journal_year 2017
_chemical_formula_moiety 'C23 H26 Cl N2 Ru, F6 P'
_chemical_formula_sum 'C23 H26 Cl F6 N2 P Ru'
_chemical_formula_weight 611.95
_space_group_IT_number 2
_space_group_name_Hall '-P 1'
_space_group_name_H-M_alt 'P -1'
_symmetry_cell_setting triclinic
_symmetry_Int_Tables_number 2
_symmetry_space_group_name_Hall '-P 1'
_symmetry_space_group_name_H-M 'P -1'
_atom_sites_solution_hydrogens geom
_cell_angle_alpha 80.520(2)
_cell_angle_beta 87.5360(10)
_cell_angle_gamma 86.3200(10)
_cell_formula_units_Z 2
_cell_length_a 8.9950(6)
_cell_length_b 11.1669(8)
_cell_length_c 12.4128(9)
_cell_measurement_reflns_used 31876
_cell_measurement_temperature 173(2)
_cell_measurement_theta_max 28.393
_cell_measurement_theta_min 1.664
_cell_measurement_wavelength 0.71073
_cell_volume 1226.59(15)
_computing_cell_refinement 'SAINT-plus (Bruker, 2012)'
_computing_data_collection 'APEX2 (Bruker, 2012)'
_computing_data_reduction 'SAINT-Plus and XPREP (Bruker, 2012)'
_computing_molecular_graphics 'ORTEP3 (Farrugia, 2012)'
_computing_publication_material 'WinGX (Farrugia, 2012)'
_computing_structure_refinement 'SHELXL-2013 (Sheldrick, 2013)'
_computing_structure_solution 'SHELXS-97 (Sheldrick, 2013)'
_diffrn_ambient_temperature 173(2)
_diffrn_measured_fraction_theta_full 0.999
_diffrn_measured_fraction_theta_max 0.996
_diffrn_measurement_device_type 'Bruker Kappa Duo Apex II Diffractometer'
_diffrn_measurement_method '0.5\% \f scans and \w scans'
_diffrn_radiation_probe x-ray
_diffrn_radiation_type MoK\a
_diffrn_radiation_wavelength 0.71073
_diffrn_reflns_av_R_equivalents 0.0416
_diffrn_reflns_av_unetI/netI 0.032
_diffrn_reflns_Laue_measured_fraction_full 0.999
_diffrn_reflns_Laue_measured_fraction_max 0.996
_diffrn_reflns_limit_h_max 11
_diffrn_reflns_limit_h_min -12
_diffrn_reflns_limit_k_max 14
_diffrn_reflns_limit_k_min -14
_diffrn_reflns_limit_l_max 16
_diffrn_reflns_limit_l_min -16
_diffrn_reflns_number 31876
_diffrn_reflns_point_group_measured_fraction_full 0.999
_diffrn_reflns_point_group_measured_fraction_max 0.996
_diffrn_reflns_theta_full 25.242
_diffrn_reflns_theta_max 28.393
_diffrn_reflns_theta_min 1.664
_diffrn_source 'fine-focus sealed tube'
_diffrn_standards_interval_count .
_diffrn_standards_interval_time .
_diffrn_standards_number 0
_exptl_absorpt_coefficient_mu 0.873
_exptl_absorpt_correction_T_max 0.901
_exptl_absorpt_correction_T_min 0.855
_exptl_absorpt_correction_type multi-scan
_exptl_absorpt_process_details 'SADABS (Bruker 2012)'
_exptl_crystal_colour yellow
_exptl_crystal_density_diffrn 1.657
_exptl_crystal_density_method 'not measured'
_exptl_crystal_description block
_exptl_crystal_F_000 616
_exptl_crystal_size_max 0.18
_exptl_crystal_size_mid 0.13
_exptl_crystal_size_min 0.12
_refine_diff_density_max 0.602
_refine_diff_density_min -0.569
_refine_diff_density_rms 0.069
_refine_ls_extinction_method none
_refine_ls_goodness_of_fit_ref 1.029
_refine_ls_hydrogen_treatment constr
_refine_ls_matrix_type full
_refine_ls_number_constraints 0
_refine_ls_number_parameters 314
_refine_ls_number_reflns 6121
_refine_ls_number_restraints 0
_refine_ls_restrained_S_all 1.029
_refine_ls_R_factor_all 0.0325
_refine_ls_R_factor_gt 0.0267
_refine_ls_shift/su_max 0.003
_refine_ls_shift/su_mean 0
_refine_ls_structure_factor_coef Fsqd
_refine_ls_weighting_details 'w=1/[\s^2^(Fo^2^)+(0.0264P)^2^+0.5554P] where P=(Fo^2^+2Fc^2^)/3'
_refine_ls_weighting_scheme calc
_refine_ls_wR_factor_gt 0.0597
_refine_ls_wR_factor_ref 0.0622
_reflns_Friedel_coverage 0
_reflns_number_gt 5409
_reflns_number_total 6121
_reflns_threshold_expression 'I > 2\s(I)'
_cod_data_source_file suppl_ncrs-2016-0241_suppl.cif
_cod_data_source_block shelx
_cod_database_code 8106512
_shelx_estimated_absorpt_t_min 0.859
_shelx_estimated_absorpt_t_max 0.902
_publcif_info_exptl_table_max_cols 4
_publcif_info_exptl_table_use_headnotes n

loop_
_symmetry_equiv_pos_as_xyz
'x, y, z'
'-x, -y, -z'

loop_
_atom_site_label
_atom_site_type_symbol
_atom_site_fract_x
_atom_site_fract_y
_atom_site_fract_z
_atom_site_U_iso_or_equiv
_atom_site_adp_type
_atom_site_occupancy
_atom_site_site_symmetry_order
_atom_site_calc_flag
_atom_site_refinement_flags_posn
_atom_site_refinement_flags_adp
_atom_site_refinement_flags_occupancy
_atom_site_disorder_assembly
_atom_site_disorder_group
C1 C 0.6025(2) 0.52363(19) 0.65711(18) 0.0284(4) Uani 1 1 d . . . . .
H1 H 0.7034 0.543 0.6419 0.034 Uiso 1 1 calc R U . . .
C2 C 0.5595(2) 0.41164(19) 0.64094(18) 0.0304(5) Uani 1 1 d . . . . .
H2 H 0.6296 0.3558 0.6135 0.036 Uiso 1 1 calc R U . . .
C3 C 0.4138(2) 0.38115(19) 0.66484(18) 0.0296(5) Uani 1 1 d . . . . .
H3 H 0.3829 0.3039 0.6554 0.036 Uiso 1 1 calc R U . . .
C4 C 0.3141(2) 0.46535(19) 0.70286(17) 0.0266(4) Uani 1 1 d . . . . .
H4 H 0.2136 0.4464 0.7208 0.032 Uiso 1 1 calc R U . . .
C5 C 0.3625(2) 0.57688(17) 0.71424(16) 0.0211(4) Uani 1 1 d . . . . .
C6 C 0.2654(2) 0.67694(18) 0.74080(16) 0.0231(4) Uani 1 1 d . . . . .
H6 H 0.1621 0.6675 0.7567 0.028 Uiso 1 1 calc R U . . .
C7 C 0.2267(2) 0.88000(18) 0.76569(16) 0.0226(4) Uani 1 1 d . . . . .
C8 C 0.1139(2) 0.8632(2) 0.84537(18) 0.0285(4) Uani 1 1 d . . . . .
H8 H 0.1031 0.7856 0.8887 0.034 Uiso 1 1 calc R U . . .
C9 C 0.0165(2) 0.9612(2) 0.86144(19) 0.0328(5) Uani 1 1 d . . . . .
H9 H -0.0609 0.9495 0.916 0.039 Uiso 1 1 calc R U . . .
C10 C 0.0300(2) 1.0759(2) 0.79935(19) 0.0319(5) Uani 1 1 d . . . . .
C11 C 0.1461(2) 1.0908(2) 0.72200(18) 0.0304(5) Uani 1 1 d . . . . .
H11 H 0.158 1.1688 0.6796 0.036 Uiso 1 1 calc R U . . .
C12 C 0.2453(2) 0.99492(18) 0.70497(17) 0.0255(4) Uani 1 1 d . . . . .
H12 H 0.3251 1.0075 0.6524 0.031 Uiso 1 1 calc R U . . .
C13 C -0.0788(3) 1.1806(2) 0.8156(2) 0.0492(7) Uani 1 1 d . . . . .
H13A H -0.1061 1.2266 0.7443 0.074 Uiso 1 1 calc R U . . .
H13B H -0.0324 1.2341 0.8579 0.074 Uiso 1 1 calc R U . . .
H13C H -0.1684 1.1491 0.8552 0.074 Uiso 1 1 calc R U . . .
C14 C 0.7773(2) 0.8593(2) 0.67413(17) 0.0293(5) Uani 1 1 d . . . . .
C15 C 0.7926(2) 0.7466(2) 0.74044(17) 0.0268(4) Uani 1 1 d . . . . .
H15 H 0.8613 0.6859 0.7192 0.032 Uiso 1 1 calc R U . . .
C16 C 0.7067(2) 0.72056(19) 0.83990(16) 0.0235(4) Uani 1 1 d . . . . .
H16 H 0.7166 0.6419 0.8828 0.028 Uiso 1 1 calc R U . . .
C17 C 0.6073(2) 0.80976(18) 0.87537(16) 0.0236(4) Uani 1 1 d . . . . .
C18 C 0.5902(2) 0.92438(18) 0.80519(17) 0.0257(4) Uani 1 1 d . . . . .
H18 H 0.5222 0.9856 0.8264 0.031 Uiso 1 1 calc R U . . .
C19 C 0.6709(2) 0.94879(19) 0.70600(18) 0.0300(5) Uani 1 1 d . . . . .
H19 H 0.6551 1.0249 0.6597 0.036 Uiso 1 1 calc R U . . .
C20 C 0.8668(3) 0.8864(3) 0.5692(2) 0.0466(7) Uani 1 1 d . . . . .
H20A H 0.9617 0.9184 0.5835 0.07 Uiso 1 1 calc R U . . .
H20B H 0.8111 0.947 0.5176 0.07 Uiso 1 1 calc R U . . .
H20C H 0.8862 0.8117 0.5379 0.07 Uiso 1 1 calc R U . . .
C21 C 0.5222(2) 0.7893(2) 0.98378(17) 0.0291(4) Uani 1 1 d . . . . .
H21 H 0.4293 0.8438 0.9778 0.035 Uiso 1 1 calc R U . . .
C22 C 0.4784(3) 0.6589(2) 1.01948(19) 0.0391(6) Uani 1 1 d . . . . .
H22A H 0.4244 0.6332 0.9611 0.059 Uiso 1 1 calc R U . . .
H22B H 0.4143 0.6542 1.0857 0.059 Uiso 1 1 calc R U . . .
H22C H 0.5683 0.6054 1.0346 0.059 Uiso 1 1 calc R U . . .
C23 C 0.6200(3) 0.8277(2) 1.06876(19) 0.0379(5) Uani 1 1 d . . . . .
H23A H 0.7119 0.7753 1.0756 0.057 Uiso 1 1 calc R U . . .
H23B H 0.5658 0.8199 1.1395 0.057 Uiso 1 1 calc R U . . .
H23C H 0.6448 0.9125 1.0455 0.057 Uiso 1 1 calc R U . . .
N1 N 0.50673(17) 0.60562(14) 0.69351(13) 0.0209(3) Uani 1 1 d . . . . .
N2 N 0.32296(16) 0.77905(14) 0.74233(13) 0.0205(3) Uani 1 1 d . . . . .
F1 F 0.12870(16) 0.59118(16) 0.49576(15) 0.0605(5) Uani 1 1 d . . . . .
F2 F 0.12009(16) 0.38912(15) 0.53006(13) 0.0527(4) Uani 1 1 d . . . . .
F3 F 0.02962(16) 0.49340(18) 0.37312(12) 0.0594(5) Uani 1 1 d . . . . .
F4 F 0.02056(16) 0.47202(14) 0.12879(11) 0.0455(4) Uani 1 1 d . . . . .
F5 F 0.16799(14) 0.53898(14) -0.01701(13) 0.0496(4) Uani 1 1 d . . . . .
F6 F 0.05565(16) 0.36324(12) -0.00774(12) 0.0446(3) Uani 1 1 d . . . . .
P1 P 0 0.5 0.5 0.03507(19) Uani 1 2 d S . P . .
P2 P 0 0.5 0 0.02441(16) Uani 1 2 d S . P . .
Cl1 Cl 0.49348(6) 0.82821(5) 0.52082(4) 0.02720(11) Uani 1 1 d . . . . .
Ru1 Ru 0.55275(2) 0.78196(2) 0.70978(2) 0.01841(5) Uani 1 1 d . . . . .

loop_
_atom_site_aniso_label
_atom_site_aniso_U_11
_atom_site_aniso_U_22
_atom_site_aniso_U_33
_atom_site_aniso_U_23
_atom_site_aniso_U_13
_atom_site_aniso_U_12
C1 0.0246(9) 0.0265(11) 0.0336(12) -0.0044(9) 0.0013(8) -0.0011(8)
C2 0.0325(10) 0.0258(11) 0.0331(12) -0.0070(9) 0.0019(9) 0.0003(8)
C3 0.0371(11) 0.0222(10) 0.0307(12) -0.0056(9) -0.0041(9) -0.0051(8)
C4 0.0259(9) 0.0272(11) 0.0270(11) -0.0026(9) -0.0034(8) -0.0076(8)
C5 0.0210(8) 0.0216(9) 0.0198(10) 0.0004(8) -0.0027(7) -0.0023(7)
C6 0.0189(8) 0.0260(10) 0.0240(10) -0.0020(8) -0.0015(7) -0.0031(7)
C7 0.0208(8) 0.0246(10) 0.0227(10) -0.0039(8) -0.0047(7) 0.0000(7)
C8 0.0274(10) 0.0296(11) 0.0286(11) -0.0051(9) 0.0014(8) -0.0034(8)
C9 0.0253(10) 0.0418(13) 0.0341(13) -0.0157(10) 0.0052(9) -0.0026(9)
C10 0.0283(10) 0.0352(12) 0.0358(13) -0.0171(10) -0.0063(9) 0.0028(9)
C11 0.0339(11) 0.0249(11) 0.0330(12) -0.0061(9) -0.0087(9) 0.0024(8)
C12 0.0248(9) 0.0278(11) 0.0236(10) -0.0023(8) -0.0025(8) -0.0029(8)
C13 0.0435(14) 0.0454(15) 0.0627(19) -0.0261(14) -0.0031(13) 0.0129(11)
C14 0.0239(9) 0.0420(13) 0.0231(11) -0.0024(9) -0.0033(8) -0.0150(9)
C15 0.0174(8) 0.0369(12) 0.0278(11) -0.0093(9) -0.0033(8) -0.0012(8)
C16 0.0189(8) 0.0274(10) 0.0237(10) -0.0021(8) -0.0058(7) 0.0005(7)
C17 0.0229(9) 0.0273(10) 0.0211(10) -0.0036(8) -0.0058(7) -0.0032(7)
C18 0.0282(10) 0.0229(10) 0.0279(11) -0.0073(8) -0.0075(8) -0.0025(8)
C19 0.0347(11) 0.0261(11) 0.0290(12) 0.0025(9) -0.0097(9) -0.0121(9)
C20 0.0403(13) 0.0683(19) 0.0312(13) -0.0011(12) 0.0067(10) -0.0264(13)
C21 0.0278(10) 0.0353(12) 0.0232(11) -0.0038(9) 0.0005(8) 0.0027(8)
C22 0.0438(13) 0.0468(15) 0.0264(12) -0.0007(10) 0.0031(10) -0.0169(11)
C23 0.0553(14) 0.0361(13) 0.0238(12) -0.0102(10) -0.0010(10) -0.0022(11)
N1 0.0201(7) 0.0201(8) 0.0218(8) -0.0007(6) -0.0016(6) -0.0015(6)
N2 0.0201(7) 0.0218(8) 0.0188(8) -0.0012(6) -0.0018(6) -0.0006(6)
F1 0.0392(8) 0.0737(12) 0.0694(12) -0.0086(9) -0.0046(8) -0.0155(8)
F2 0.0421(8) 0.0635(10) 0.0537(10) -0.0178(8) -0.0133(7) 0.0166(7)
F3 0.0359(8) 0.1116(15) 0.0316(8) -0.0212(9) -0.0010(6) 0.0135(8)
F4 0.0480(8) 0.0580(9) 0.0263(7) 0.0022(7) -0.0072(6) 0.0099(7)
F5 0.0220(6) 0.0563(10) 0.0646(10) 0.0111(8) -0.0025(6) -0.0104(6)
F6 0.0487(8) 0.0314(7) 0.0526(9) -0.0053(7) -0.0119(7) 0.0076(6)
P1 0.0223(3) 0.0538(6) 0.0295(4) -0.0104(4) -0.0007(3) 0.0039(3)
P2 0.0183(3) 0.0265(4) 0.0259(4) 0.0034(3) -0.0027(3) -0.0011(3)
Cl1 0.0350(2) 0.0264(2) 0.0200(2) -0.00121(19) -0.00507(19) -0.00405(19)
Ru1 0.01761(7) 0.01903(8) 0.01809(8) -0.00047(6) -0.00223(5) -0.00262(5)

loop_
_atom_type_symbol
_atom_type_description
_atom_type_scat_dispersion_real
_atom_type_scat_dispersion_imag
_atom_type_scat_source
C C 0.0033 0.0016 'International Tables Vol C Tables 4.2.6.8 and 6.1.1.4'
H H 0 0 'International Tables Vol C Tables 4.2.6.8 and 6.1.1.4'
N N 0.0061 0.0033 'International Tables Vol C Tables 4.2.6.8 and 6.1.1.4'
F F 0.0171 0.0103 'International Tables Vol C Tables 4.2.6.8 and 6.1.1.4'
P P 0.1023 0.0942 'International Tables Vol C Tables 4.2.6.8 and 6.1.1.4'
Cl Cl 0.1484 0.1585 'International Tables Vol C Tables 4.2.6.8 and 6.1.1.4'
Ru Ru -1.2594 0.8363 'International Tables Vol C Tables 4.2.6.8 and 6.1.1.4'

loop_
_geom_angle_atom_site_label_1
_geom_angle_atom_site_label_2
_geom_angle_atom_site_label_3
_geom_angle
_geom_angle_site_symmetry_1
_geom_angle_site_symmetry_3
N1 C1 C2 122.03(19) . .
N1 C1 H1 119 . .
C2 C1 H1 119 . .
C1 C2 C3 119.6(2) . .
C1 C2 H2 120.2 . .
C3 C2 H2 120.2 . .
C2 C3 C4 118.67(19) . .
C2 C3 H3 120.7 . .
C4 C3 H3 120.7 . .
C5 C4 C3 119.03(18) . .
C5 C4 H4 120.5 . .
C3 C4 H4 120.5 . .
N1 C5 C4 122.23(18) . .
N1 C5 C6 113.56(16) . .
C4 C5 C6 124.05(17) . .
N2 C6 C5 118.02(17) . .
N2 C6 H6 121 . .
C5 C6 H6 121 . .
C8 C7 C12 120.12(19) . .
C8 C7 N2 120.71(18) . .
C12 C7 N2 119.15(18) . .
C7 C8 C9 119.4(2) . .
C7 C8 H8 120.3 . .
C9 C8 H8 120.3 . .
C10 C9 C8 121.5(2) . .
C10 C9 H9 119.3 . .
C8 C9 H9 119.3 . .
C11 C10 C9 117.9(2) . .
C11 C10 C13 121.1(2) . .
C9 C10 C13 120.9(2) . .
C12 C11 C10 121.7(2) . .
C12 C11 H11 119.2 . .
C10 C11 H11 119.2 . .
C11 C12 C7 119.3(2) . .
C11 C12 H12 120.3 . .
C7 C12 H12 120.3 . .
C10 C13 H13A 109.5 . .
C10 C13 H13B 109.5 . .
H13A C13 H13B 109.5 . .
C10 C13 H13C 109.5 . .
H13A C13 H13C 109.5 . .
H13B C13 H13C 109.5 . .
C15 C14 C19 118.78(19) . .
C15 C14 C20 121.0(2) . .
C19 C14 C20 120.2(2) . .
C15 C14 Ru1 70.29(11) . .
C19 C14 Ru1 69.36(11) . .
C20 C14 Ru1 131.09(15) . .
C14 C15 C16 121.02(19) . .
C14 C15 Ru1 73.38(11) . .
C16 C15 Ru1 69.55(10) . .
C14 C15 H15 119.5 . .
C16 C15 H15 119.5 . .
Ru1 C15 H15 130.2 . .
C17 C16 C15 120.91(19) . .
C17 C16 Ru1 72.82(11) . .
C15 C16 Ru1 72.40(11) . .
C17 C16 H16 119.5 . .
C15 C16 H16 119.5 . .
Ru1 C16 H16 127.3 . .
C16 C17 C18 117.45(19) . .
C16 C17 C21 122.79(18) . .
C18 C17 C21 119.75(18) . .
C16 C17 Ru1 69.69(11) . .
C18 C17 Ru1 70.07(11) . .
C21 C17 Ru1 132.37(13) . .
C19 C18 C17 121.67(19) . .
C19 C18 Ru1 71.87(12) . .
C17 C18 Ru1 71.98(11) . .
C19 C18 H18 119.2 . .
C17 C18 H18 119.2 . .
Ru1 C18 H18 129.5 . .
C18 C19 C14 120.05(19) . .
C18 C19 Ru1 70.90(11) . .
C14 C19 Ru1 73.09(12) . .
C18 C19 H19 120 . .
C14 C19 H19 120 . .
Ru1 C19 H19 128.2 . .
C14 C20 H20A 109.5 . .
C14 C20 H20B 109.5 . .
H20A C20 H20B 109.5 . .
C14 C20 H20C 109.5 . .
H20A C20 H20C 109.5 . .
H20B C20 H20C 109.5 . .
C17 C21 C22 113.89(18) . .
C17 C21 C23 107.24(17) . .
C22 C21 C23 110.57(18) . .
C17 C21 H21 108.3 . .
C22 C21 H21 108.3 . .
C23 C21 H21 108.3 . .
C21 C22 H22A 109.5 . .
C21 C22 H22B 109.5 . .
H22A C22 H22B 109.5 . .
C21 C22 H22C 109.5 . .
H22A C22 H22C 109.5 . .
H22B C22 H22C 109.5 . .
C21 C23 H23A 109.5 . .
C21 C23 H23B 109.5 . .
H23A C23 H23B 109.5 . .
C21 C23 H23C 109.5 . .
H23A C23 H23C 109.5 . .
H23B C23 H23C 109.5 . .
C1 N1 C5 118.32(17) . .
C1 N1 Ru1 125.87(13) . .
C5 N1 Ru1 115.60(13) . .
C6 N2 C7 118.44(16) . .
C6 N2 Ru1 115.79(13) . .
C7 N2 Ru1 125.77(12) . .
F1 P1 F1 180 2_566 .
F1 P1 F2 90.87(9) 2_566 .
F1 P1 F2 89.14(9) . .
F1 P1 F2 89.13(9) 2_566 2_566
F1 P1 F2 90.86(9) . 2_566
F2 P1 F2 180 . 2_566
F1 P1 F3 90.32(9) 2_566 2_566
F1 P1 F3 89.67(9) . 2_566
F2 P1 F3 90.29(8) . 2_566
F2 P1 F3 89.71(8) 2_566 2_566
F1 P1 F3 89.68(9) 2_566 .
F1 P1 F3 90.32(9) . .
F2 P1 F3 89.71(8) . .
F2 P1 F3 90.29(8) 2_566 .
F3 P1 F3 180 2_566 .
F6 P2 F6 180 . 2_565
F6 P2 F4 89.45(8) . .
F6 P2 F4 90.55(8) 2_565 .
F6 P2 F4 90.55(8) . 2_565
F6 P2 F4 89.45(8) 2_565 2_565
F4 P2 F4 180 . 2_565
F6 P2 F5 90.30(8) . 2_565
F6 P2 F5 89.70(8) 2_565 2_565
F4 P2 F5 90.19(8) . 2_565
F4 P2 F5 89.81(8) 2_565 2_565
F6 P2 F5 89.70(8) . .
F6 P2 F5 90.30(8) 2_565 .
F4 P2 F5 89.81(8) . .
F4 P2 F5 90.19(8) 2_565 .
F5 P2 F5 180 2_565 .
N1 Ru1 N2 76.97(6) . .
N1 Ru1 C16 93.15(7) . .
N2 Ru1 C16 120.09(7) . .
N1 Ru1 C18 153.17(7) . .
N2 Ru1 C18 96.04(7) . .
C16 Ru1 C18 67.68(8) . .
N1 Ru1 C19 161.61(8) . .
N2 Ru1 C19 121.21(7) . .
C16 Ru1 C19 80.22(8) . .
C18 Ru1 C19 37.24(8) . .
N1 Ru1 C15 97.38(7) . .
N2 Ru1 C15 157.79(7) . .
C16 Ru1 C15 38.05(7) . .
C18 Ru1 C15 79.25(8) . .
C19 Ru1 C15 66.88(8) . .
N1 Ru1 C17 116.03(7) . .
N2 Ru1 C17 94.99(7) . .
C16 Ru1 C17 37.49(7) . .
C18 Ru1 C17 37.95(7) . .
C19 Ru1 C17 68.16(8) . .
C15 Ru1 C17 67.89(7) . .
N1 Ru1 C14 124.10(7) . .
N2 Ru1 C14 158.47(8) . .
C16 Ru1 C14 67.40(7) . .
C18 Ru1 C14 67.16(8) . .
C19 Ru1 C14 37.55(8) . .
C15 Ru1 C14 36.33(8) . .
C17 Ru1 C14 80.05(7) . .
N1 Ru1 Cl1 84.00(5) . .
N2 Ru1 Cl1 86.38(4) . .
C16 Ru1 Cl1 152.11(5) . .
C18 Ru1 Cl1 121.80(6) . .
C19 Ru1 Cl1 93.85(6) . .
C15 Ru1 Cl1 114.67(6) . .
C17 Ru1 Cl1 159.75(5) . .
C14 Ru1 Cl1 91.28(5) . .

loop_
_geom_bond_atom_site_label_1
_geom_bond_atom_site_label_2
_geom_bond_distance
_geom_bond_site_symmetry_2
C1 N1 1.337(3) .
C1 C2 1.380(3) .
C1 H1 0.95 .
C2 C3 1.382(3) .
C2 H2 0.95 .
C3 C4 1.383(3) .
C3 H3 0.95 .
C4 C5 1.376(3) .
C4 H4 0.95 .
C5 N1 1.360(2) .
C5 C6 1.446(3) .
C6 N2 1.286(2) .
C6 H6 0.95 .
C7 C8 1.385(3) .
C7 C12 1.393(3) .
C7 N2 1.437(2) .
C8 C9 1.392(3) .
C8 H8 0.95 .
C9 C10 1.391(3) .
C9 H9 0.95 .
C10 C11 1.387(3) .
C10 C13 1.509(3) .
C11 C12 1.387(3) .
C11 H11 0.95 .
C12 H12 0.95 .
C13 H13A 0.98 .
C13 H13B 0.98 .
C13 H13C 0.98 .
C14 C15 1.388(3) .
C14 C19 1.430(3) .
C14 C20 1.500(3) .
C14 Ru1 2.2453(19) .
C15 C16 1.426(3) .
C15 Ru1 2.2059(18) .
C15 H15 0.95 .
C16 C17 1.407(3) .
C16 Ru1 2.1683(18) .
C16 H16 0.95 .
C17 C18 1.428(3) .
C17 C21 1.511(3) .
C17 Ru1 2.2089(19) .
C18 C19 1.398(3) .
C18 Ru1 2.184(2) .
C18 H18 0.95 .
C19 Ru1 2.196(2) .
C19 H19 0.95 .
C20 H20A 0.98 .
C20 H20B 0.98 .
C20 H20C 0.98 .
C21 C22 1.523(3) .
C21 C23 1.532(3) .
C21 H21 1 .
C22 H22A 0.98 .
C22 H22B 0.98 .
C22 H22C 0.98 .
C23 H23A 0.98 .
C23 H23B 0.98 .
C23 H23C 0.98 .
N1 Ru1 2.0816(16) .
N2 Ru1 2.0902(15) .
F1 P1 1.5837(15) .
F2 P1 1.5968(14) .
F3 P1 1.5989(14) .
F4 P2 1.5940(13) .
F5 P2 1.5950(12) .
F6 P2 1.5932(13) .
P1 F1 1.5837(15) 2_566
P1 F2 1.5968(14) 2_566
P1 F3 1.5989(14) 2_566
P2 F6 1.5932(13) 2_565
P2 F4 1.5940(13) 2_565
P2 F5 1.5950(12) 2_565
Cl1 Ru1 2.3928(5) .

loop_
_geom_torsion_atom_site_label_1
_geom_torsion_atom_site_label_2
_geom_torsion_atom_site_label_3
_geom_torsion_atom_site_label_4
_geom_torsion
_geom_torsion_site_symmetry_1
_geom_torsion_site_symmetry_2
_geom_torsion_site_symmetry_3
_geom_torsion_site_symmetry_4
N1 C1 C2 C3 -1.3(3) . . . .
C1 C2 C3 C4 1.1(3) . . . .
C2 C3 C4 C5 0.8(3) . . . .
C3 C4 C5 N1 -2.7(3) . . . .
C3 C4 C5 C6 172.49(19) . . . .
N1 C5 C6 N2 -0.1(3) . . . .
C4 C5 C6 N2 -175.67(19) . . . .
C12 C7 C8 C9 2.2(3) . . . .
N2 C7 C8 C9 -175.97(18) . . . .
C7 C8 C9 C10 -0.1(3) . . . .
C8 C9 C10 C11 -1.5(3) . . . .
C8 C9 C10 C13 178.4(2) . . . .
C9 C10 C11 C12 1.0(3) . . . .
C13 C10 C11 C12 -178.9(2) . . . .
C10 C11 C12 C7 1.1(3) . . . .
C8 C7 C12 C11 -2.7(3) . . . .
N2 C7 C12 C11 175.53(17) . . . .
C19 C14 C15 C16 -1.4(3) . . . .
C20 C14 C15 C16 -179.60(18) . . . .
Ru1 C14 C15 C16 -52.78(16) . . . .
C19 C14 C15 Ru1 51.39(16) . . . .
C20 C14 C15 Ru1 -126.82(19) . . . .
C14 C15 C16 C17 -2.0(3) . . . .
Ru1 C15 C16 C17 -56.56(16) . . . .
C14 C15 C16 Ru1 54.53(16) . . . .
C15 C16 C17 C18 3.4(3) . . . .
Ru1 C16 C17 C18 -53.00(15) . . . .
C15 C16 C17 C21 -175.58(17) . . . .
Ru1 C16 C17 C21 128.06(18) . . . .
C15 C16 C17 Ru1 56.36(16) . . . .
C16 C17 C18 C19 -1.4(3) . . . .
C21 C17 C18 C19 177.61(18) . . . .
Ru1 C17 C18 C19 -54.19(16) . . . .
C16 C17 C18 Ru1 52.82(15) . . . .
C21 C17 C18 Ru1 -128.21(17) . . . .
C17 C18 C19 C14 -2.0(3) . . . .
Ru1 C18 C19 C14 -56.22(16) . . . .
C17 C18 C19 Ru1 54.24(16) . . . .
C15 C14 C19 C18 3.4(3) . . . .
C20 C14 C19 C18 -178.42(19) . . . .
Ru1 C14 C19 C18 55.18(16) . . . .
C15 C14 C19 Ru1 -51.82(16) . . . .
C20 C14 C19 Ru1 126.40(18) . . . .
C16 C17 C21 C22 -33.6(3) . . . .
C18 C17 C21 C22 147.48(19) . . . .
Ru1 C17 C21 C22 58.1(3) . . . .
C16 C17 C21 C23 89.1(2) . . . .
C18 C17 C21 C23 -89.8(2) . . . .
Ru1 C17 C21 C23 -179.28(16) . . . .
C2 C1 N1 C5 -0.4(3) . . . .
C2 C1 N1 Ru1 -174.90(16) . . . .
C4 C5 N1 C1 2.5(3) . . . .
C6 C5 N1 C1 -173.17(18) . . . .
C4 C5 N1 Ru1 177.50(15) . . . .
C6 C5 N1 Ru1 1.9(2) . . . .
C5 C6 N2 C7 178.31(16) . . . .
C5 C6 N2 Ru1 -1.7(2) . . . .
C8 C7 N2 C6 40.3(3) . . . .
C12 C7 N2 C6 -137.93(19) . . . .
C8 C7 N2 Ru1 -139.74(16) . . . .
C12 C7 N2 Ru1 42.0(2) . . . .

loop_
_publcif_info_datablock.id
_publcif_info_datablock.publ_exptl
_publcif_info_datablock.publ_geom
_publcif_info_datablock.structure
{1a18f415-c3e3-4a2b-91ae-e4509f447247} ? ? ?
{89b7c594-e430-44ae-9284-bf5a8a791b77} y y y

loop_
_publcif_info_exptl_table_extra_item
sin_theta_over_lambda_max

loop_
_publcif_info_tables.block_id
_publcif_info_tables.reference_item
{1a18f415-c3e3-4a2b-91ae-e4509f447247} '_publcif_info_datablock.publ_exptl'

loop_
_publcif_info_cif.paper_type
EE
